data_7153278
loop_
_publ_author_name
'Austin, Kerrie A. B.'
'Elsworth, Jon D.'
'Banwell, Martin G.'
'Willis, Anthony C.'

_publ_section_title
;
 Chemoenzymatic and enantiodivergent routes to 1,2-ring-fused
 bicyclo[2.2.2]octane and related tricyclic frameworks.
;
_journal_issue 4
_journal_name_full 'Organic &amp; biomolecular chemistry'
_journal_page_first 751
_journal_page_last 754
_journal_paper_doi 10.1039/b921600f
_journal_volume 8
_journal_year 2010
_chemical_absolute_configuration syn
_chemical_compound_source local
_chemical_formula_moiety 'C14 H18 O3'
_chemical_formula_sum 'C14 H18 O3'
_chemical_formula_weight 234.30
_space_group_IT_number 19
_symmetry_cell_setting orthorhombic
_symmetry_space_group_name_Hall 'P 2ac 2ab'
_symmetry_space_group_name_H-M 'P 21 21 21'
_atom_sites_solution_hydrogens geom
_atom_sites_solution_primary direct
_audit_creation_date 06-10-12
_audit_creation_method CRYSTALS_ver_12.18
_audit_update_record
;
2006-10-12 - Report on C14 H18 O3
by Anthony C. Willis
for Kerrie Austin and Martin Banwell

2006-10-13 - passes checkcif tests with minor warnings

;
_cell_angle_alpha 90
_cell_angle_beta 90
_cell_angle_gamma 90
_cell_formula_units_Z 4
_cell_length_a 6.2050(1)
_cell_length_b 11.5001(3)
_cell_length_c 17.0648(5)
_cell_measurement_reflns_used 10886
_cell_measurement_temperature 200
_cell_measurement_theta_max 27
_cell_measurement_theta_min 3
_cell_volume 1217.71(5)
_computing_cell_refinement 'Denzo/Scalepack (Otwinowski & Minor, 1997)'
_computing_data_collection 'COLLECT (Nonius BV, 1997)'
_computing_data_reduction 'Denzo/Scalepack (Otwinowski & Minor, 1997)'
_computing_molecular_graphics
;
ORTEP-II (Johnson 1976) in teXsan (MSC, 1992-1997)
;
_computing_publication_material 'CRYSTALS (Watkin et al 2003)'
_computing_structure_refinement 'CRYSTALS (Watkin et al 2003)'
_computing_structure_solution 'SIR92 (Altomare et al, 1994)'
_diffrn_ambient_temperature 200
_diffrn_measured_fraction_theta_full 0.994
_diffrn_measured_fraction_theta_max 0.994
_diffrn_measurement_device_type 'Nonius KappaCCD'
_diffrn_measurement_method ' \f and \w scans with CCD '
_diffrn_radiation_monochromator graphite
_diffrn_radiation_type 'Mo K\a'
_diffrn_radiation_wavelength 0.71073
_diffrn_reflns_av_R_equivalents 0.051
_diffrn_reflns_limit_h_max 8
_diffrn_reflns_limit_h_min -8
_diffrn_reflns_limit_k_max 14
_diffrn_reflns_limit_k_min -10
_diffrn_reflns_limit_l_max 22
_diffrn_reflns_limit_l_min -22
_diffrn_reflns_number 18151
_diffrn_reflns_theta_full 27.482
_diffrn_reflns_theta_max 27.482
_diffrn_reflns_theta_min 3.494
_diffrn_standards_number 0
_exptl_absorpt_coefficient_mu 0.089
_exptl_absorpt_correction_T_max 0.986
_exptl_absorpt_correction_T_min 0.843
_exptl_absorpt_correction_type multi-scan
_exptl_absorpt_process_details
;
from symmetry-related measurements
Sortav (Blessing 1995)
;
_exptl_crystal_colour colourless
_exptl_crystal_density_diffrn 1.278
_exptl_crystal_density_meas ?
_exptl_crystal_description plate
_exptl_crystal_F_000 504
_exptl_crystal_size_max 0.46
_exptl_crystal_size_mid 0.22
_exptl_crystal_size_min 0.18
_refine_diff_density_max 0.18
_refine_diff_density_min -0.15
_refine_ls_extinction_method None
_refine_ls_goodness_of_fit_ref 1.1573
_refine_ls_hydrogen_treatment noref
_refine_ls_matrix_type full
_refine_ls_number_parameters 154
_refine_ls_number_reflns 1169
_refine_ls_number_restraints 0
_refine_ls_R_factor_all 0.0398
_refine_ls_R_factor_gt 0.0286
_refine_ls_shift/su_max 0.000289
_refine_ls_structure_factor_coef F
_refine_ls_weighting_details
;
Method, part 1, Chebychev polynomial, (Watkin, 1994, Prince, 1982)
[weight] = 1.0/[A~0~*T~0~(x)+A~1~*T~1~(x) ... +A~n-1~]*T~n-1~(x)]
where A~i~ are the Chebychev coefficients listed below and x= Fcalc/Fmax
Method = Robust Weighting (Prince, 1982)
W = [weight] * [1-(deltaF/6*sigmaF)^2^]^2^
A~i~ are:
0.656 0.188 0.430
;
_refine_ls_weighting_scheme calc
_refine_ls_wR_factor_all 0.0389
_refine_ls_wR_factor_gt 0.0331
_refine_ls_wR_factor_ref 0.0331
_reflns_limit_h_max 8
_reflns_limit_h_min 0
_reflns_limit_k_max 14
_reflns_limit_k_min 0
_reflns_limit_l_max 22
_reflns_limit_l_min 0
_reflns_number_gt 1169
_reflns_number_total 1612
_reflns_threshold_expression I>3.0\s(I)
_oxford_diffrn_Wilson_B_factor 2.96
_oxford_diffrn_Wilson_scale 1.02
_oxford_refine_ls_scale 1.043(2)
_oxford_structure_analysis_title '10121435 ban0632'
_cod_data_source_file b921600f.txt
_cod_data_source_block ban0632
_cod_depositor_comments
;
The following automatic conversions were performed:

'_symmetry_cell_setting' value 'Orthorhombic' changed to
'orthorhombic' according to
/home/saulius/struct/CIF-dictionaries/cif_core.dic dictionary named
'cif_core.dic' version 2.4.2 from 2011-04-26.

Automatic conversion script
Id: cif_fix_values 1891 2012-01-12 08:04:46Z andrius 

The following automatic conversions were performed:

'_exptl_crystal_density_meas' value 'not measured' was changed to '?'
- the value is perceived as not measured.

Automatic conversion script
Id: cif_fix_values 3008 2015-01-20 13:52:24Z robertas 
;
_cod_original_sg_symbol_H-M 'P 21 21 21 '
_cod_database_code 7153278

loop_
_symmetry_equiv_pos_as_xyz
x,y,z
x+1/2,-y+1/2,-z
-x,y+1/2,-z+1/2
-x+1/2,-y,z+1/2

loop_
_atom_site_label
_atom_site_type_symbol
_atom_site_fract_x
_atom_site_fract_y
_atom_site_fract_z
_atom_site_U_iso_or_equiv
_atom_site_occupancy
_atom_site_adp_type
_atom_site_refinement_flags_posn
O1 O 0.6935(3) 0.69425(13) 0.71218(9) 0.0543 1.0000 Uani .
O2 O 0.4377(2) 0.36003(10) 0.49840(7) 0.0352 1.0000 Uani .
O3 O 0.3135(2) 0.53566(10) 0.45982(7) 0.0351 1.0000 Uani .
C1 C 0.5547(3) 0.68656(16) 0.66278(11) 0.0358 1.0000 Uani .
C2 C 0.3910(4) 0.78062(16) 0.64345(13) 0.0453 1.0000 Uani .
C3 C 0.2386(3) 0.72577(15) 0.58261(12) 0.0381 1.0000 Uani .
C4 C 0.2635(3) 0.59441(15) 0.59673(10) 0.0298 1.0000 Uani .
C5 C 0.1463(3) 0.55035(16) 0.66823(10) 0.0364 1.0000 Uani .
C6 C 0.1953(3) 0.44190(17) 0.68845(10) 0.0386 1.0000 Uani .
C7 C 0.3628(3) 0.38479(15) 0.63760(10) 0.0337 1.0000 Uani .
C8 C 0.2730(3) 0.38629(15) 0.55408(10) 0.0324 1.0000 Uani .
C9 C 0.2009(3) 0.51130(15) 0.53066(9) 0.0318 1.0000 Uani .
C10 C 0.5678(3) 0.46102(15) 0.64240(11) 0.0333 1.0000 Uani .
C11 C 0.5090(3) 0.58175(15) 0.61174(10) 0.0281 1.0000 Uani .
C12 C 0.3940(3) 0.42733(15) 0.43008(10) 0.0336 1.0000 Uani .
C13 C 0.2247(4) 0.36849(19) 0.37962(12) 0.0481 1.0000 Uani .
C14 C 0.6026(3) 0.44990(18) 0.38742(11) 0.0420 1.0000 Uani .
H21 H 0.3093(4) 0.80362(16) 0.69151(13) 0.0543 1.0000 Uiso R
H22 H 0.4645(4) 0.85047(16) 0.62099(13) 0.0543 1.0000 Uiso R
H31 H 0.0864(3) 0.75110(15) 0.59161(12) 0.0459 1.0000 Uiso R
H32 H 0.2832(3) 0.74698(15) 0.52815(12) 0.0459 1.0000 Uiso R
H51 H 0.0404(3) 0.59876(16) 0.69801(10) 0.0437 1.0000 Uiso R
H61 H 0.1262(3) 0.40146(17) 0.73384(10) 0.0465 1.0000 Uiso R
H71 H 0.3927(3) 0.30352(15) 0.65539(10) 0.0406 1.0000 Uiso R
H81 H 0.1502(3) 0.33049(15) 0.54897(10) 0.0389 1.0000 Uiso R
H91 H 0.0417(3) 0.51367(15) 0.52160(9) 0.0381 1.0000 Uiso R
H101 H 0.6178(3) 0.46648(15) 0.69798(11) 0.0401 1.0000 Uiso R
H102 H 0.6846(3) 0.42649(15) 0.60945(11) 0.0401 1.0000 Uiso R
H111 H 0.5852(3) 0.59331(15) 0.56068(10) 0.0338 1.0000 Uiso R
H131 H 0.1964(4) 0.41702(19) 0.33209(12) 0.0580 1.0000 Uiso R
H132 H 0.0884(4) 0.35962(19) 0.41031(12) 0.0580 1.0000 Uiso R
H133 H 0.2778(4) 0.29009(19) 0.36318(12) 0.0580 1.0000 Uiso R
H141 H 0.5732(3) 0.49712(18) 0.33938(11) 0.0506 1.0000 Uiso R
H142 H 0.7033(3) 0.49339(18) 0.42254(11) 0.0506 1.0000 Uiso R
H143 H 0.6694(3) 0.37415(18) 0.37205(11) 0.0506 1.0000 Uiso R

loop_
_atom_site_aniso_label
_atom_site_aniso_U_11
_atom_site_aniso_U_22
_atom_site_aniso_U_33
_atom_site_aniso_U_23
_atom_site_aniso_U_13
_atom_site_aniso_U_12
O1 0.0479(8) 0.0564(9) 0.0586(9) -0.0243(8) -0.0186(8) 0.0122(7)
O2 0.0442(7) 0.0293(6) 0.0321(6) 0.0014(5) 0.0058(6) 0.0040(6)
O3 0.0461(7) 0.0305(6) 0.0286(6) 0.0006(5) -0.0013(6) 0.0022(6)
C1 0.0341(9) 0.0330(9) 0.0404(10) -0.0084(8) -0.0016(8) 0.0036(8)
C2 0.0514(11) 0.0294(9) 0.0550(12) -0.0084(9) -0.0115(11) 0.0094(9)
C3 0.0387(10) 0.0314(8) 0.0441(10) -0.0014(7) -0.0059(9) 0.0099(8)
C4 0.0295(9) 0.0278(8) 0.0320(8) -0.0005(6) -0.0020(7) 0.0061(7)
C5 0.0326(9) 0.0432(10) 0.0333(8) -0.0043(8) 0.0029(7) 0.0069(8)
C6 0.0397(10) 0.0421(10) 0.0341(9) 0.0021(7) 0.0089(8) -0.0017(9)
C7 0.0397(10) 0.0282(8) 0.0331(8) 0.0045(7) 0.0038(8) 0.0036(8)
C8 0.0355(9) 0.0279(8) 0.0337(8) -0.0021(7) 0.0032(8) -0.0031(7)
C9 0.0277(8) 0.0330(8) 0.0346(9) 0.0001(7) -0.0023(8) 0.0035(7)
C10 0.0333(9) 0.0320(8) 0.0344(9) 0.0007(7) -0.0040(8) 0.0077(7)
C11 0.0288(8) 0.0266(8) 0.0291(8) -0.0020(7) -0.0007(7) 0.0027(7)
C12 0.0412(10) 0.0288(8) 0.0307(8) -0.0027(7) -0.0015(8) -0.0020(8)
C13 0.0532(12) 0.0510(11) 0.0402(10) -0.0107(9) -0.0015(10) -0.0135(11)
C14 0.0431(11) 0.0441(10) 0.0389(10) -0.0002(8) 0.0052(9) -0.0032(9)

loop_
_atom_type_symbol
_atom_type_scat_dispersion_real
_atom_type_scat_dispersion_imag
_atom_type_scat_Cromer_Mann_a1
_atom_type_scat_Cromer_Mann_b1
_atom_type_scat_Cromer_Mann_a2
_atom_type_scat_Cromer_Mann_b2
_atom_type_scat_Cromer_Mann_a3
_atom_type_scat_Cromer_Mann_b3
_atom_type_scat_Cromer_Mann_a4
_atom_type_scat_Cromer_Mann_b4
_atom_type_scat_Cromer_Mann_c
_atom_type_scat_source
C 0.0033 0.0016 2.3100 20.8439 1.0200 10.2075 1.5886 0.5687 0.8650 51.6512 0.2156 'International Tables Vol C 4.2.6.8 and 6.1.1.4'
H 0.0000 0.0000 0.4930 10.5109 0.3229 26.1257 0.1402 3.1424 0.0408 57.7998 0.0030 'International Tables Vol C 4.2.6.8 and 6.1.1.4'
O 0.0106 0.0060 3.0485 13.2771 2.2868 5.7011 1.5463 0.3239 0.8670 32.9089 0.2508 'International Tables Vol C 4.2.6.8 and 6.1.1.4'

loop_
_geom_angle_atom_site_label_1
_geom_angle_atom_site_label_2
_geom_angle_atom_site_label_3
_geom_angle
_geom_angle_publ_flag
C8 O2 C12 107.08(13) yes
C9 O3 C12 107.47(12) yes
O1 C1 C2 125.14(17) yes
O1 C1 C11 126.38(16) yes
C2 C1 C11 108.45(15) yes
C1 C2 C3 105.39(15) yes
C1 C2 H21 110.4 no
C3 C2 H21 110.5 no
C1 C2 H22 110.5 no
C3 C2 H22 110.5 no
H21 C2 H22 109.5 no
C2 C3 C4 103.58(15) yes
C2 C3 H31 110.9 no
C4 C3 H31 110.9 no
C2 C3 H32 110.9 no
C4 C3 H32 110.9 no
H31 C3 H32 109.5 no
C3 C4 C5 114.10(15) yes
C3 C4 C9 118.24(14) yes
C5 C4 C9 105.31(14) yes
C3 C4 C11 102.54(15) yes
C5 C4 C11 107.96(14) yes
C9 C4 C11 108.23(15) yes
C4 C5 C6 114.53(16) yes
C4 C5 H51 122.7 no
C6 C5 H51 122.7 no
C5 C6 C7 114.69(17) yes
C5 C6 H61 122.7 no
C7 C6 H61 122.7 no
C6 C7 C8 106.30(15) yes
C6 C7 C10 106.86(15) yes
C8 C7 C10 110.00(14) yes
C6 C7 H71 111.2 no
C8 C7 H71 111.2 no
C10 C7 H71 111.2 no
C7 C8 O2 110.92(14) yes
C7 C8 C9 110.73(14) yes
O2 C8 C9 103.31(13) yes
C7 C8 H81 110.6 no
O2 C8 H81 110.6 no
C9 C8 H81 110.5 no
C4 C9 C8 108.35(13) yes
C4 C9 O3 112.23(14) yes
C8 C9 O3 104.96(13) yes
C4 C9 H91 110.4 no
C8 C9 H91 110.4 no
O3 C9 H91 110.4 no
C7 C10 C11 107.51(14) yes
C7 C10 H101 109.9 no
C11 C10 H101 110.0 no
C7 C10 H102 110.0 no
C11 C10 H102 110.0 no
H101 C10 H102 109.5 no
C4 C11 C10 112.09(15) yes
C4 C11 C1 101.78(14) yes
C10 C11 C1 118.81(15) yes
C4 C11 H111 107.9 no
C10 C11 H111 107.9 no
C1 C11 H111 107.9 no
O3 C12 O2 104.38(12) yes
O3 C12 C13 110.29(16) yes
O2 C12 C13 110.70(15) yes
O3 C12 C14 108.67(15) yes
O2 C12 C14 109.00(16) yes
C13 C12 C14 113.40(15) yes
C12 C13 H131 109.4 no
C12 C13 H132 109.5 no
H131 C13 H132 109.5 no
C12 C13 H133 109.5 no
H131 C13 H133 109.5 no
H132 C13 H133 109.5 no
C12 C14 H141 109.5 no
C12 C14 H142 109.5 no
H141 C14 H142 109.5 no
C12 C14 H143 109.4 no
H141 C14 H143 109.5 no
H142 C14 H143 109.5 no

loop_
_geom_bond_atom_site_label_1
_geom_bond_atom_site_label_2
_geom_bond_distance
_geom_bond_publ_flag
O1 C1 1.208(2) yes
O2 C8 1.427(2) yes
O2 C12 1.425(2) yes
O3 C9 1.424(2) yes
O3 C12 1.435(2) yes
C1 C2 1.520(3) yes
C1 C11 1.514(2) yes
C2 C3 1.540(3) yes
C2 H21 1.000 no
C2 H22 1.000 no
C3 C4 1.538(2) yes
C3 H31 1.000 no
C3 H32 1.000 no
C4 C5 1.508(2) yes
C4 C9 1.528(2) yes
C4 C11 1.552(2) yes
C5 C6 1.329(3) yes
C5 H51 1.000 no
C6 C7 1.505(3) yes
C6 H61 1.000 no
C7 C8 1.530(2) yes
C7 C10 1.547(3) yes
C7 H71 1.000 no
C8 C9 1.558(2) yes
C8 H81 1.000 no
C9 H91 1.000 no
C10 C11 1.528(2) yes
C10 H101 1.000 no
C10 H102 1.000 no
C11 H111 1.000 no
C12 C13 1.518(3) yes
C12 C14 1.507(3) yes
C13 H131 1.000 no
C13 H132 1.000 no
C13 H133 1.000 no
C14 H141 1.000 no
C14 H142 1.000 no
C14 H143 1.000 no

loop_
_geom_contact_atom_site_label_1
_geom_contact_atom_site_label_2
_geom_contact_distance
_geom_contact_site_symmetry_2
_geom_contact_publ_flag
O1 C5 3.346(3) 1_655 no
O1 C6 3.386(2) 3_656 no
O1 C7 3.390(2) 3_656 no

loop_
_geom_torsion_atom_site_label_1
_geom_torsion_atom_site_label_2
_geom_torsion_atom_site_label_3
_geom_torsion_atom_site_label_4
_geom_torsion
_geom_torsion_publ_flag
O1 C1 C2 C3 -175.1(2) no
O1 C1 C11 C4 150.6(2) no
O1 C1 C11 C10 27.1(3) no
O2 C8 C7 C6 166.1(1) no
O2 C8 C7 C10 50.7(2) no
O2 C8 C9 O3 6.6(2) no
O2 C8 C9 C4 -113.5(1) no
O2 C12 O3 C9 -32.1(2) no
O3 C9 C4 C3 56.0(2) no
O3 C9 C4 C5 -175.1(1) no
O3 C9 C4 C11 -59.9(2) no
O3 C9 C8 C7 125.3(1) no
O3 C12 O2 C8 36.9(2) no
C1 C2 C3 C4 23.0(2) no
C1 C11 C4 C3 41.3(2) no
C1 C11 C4 C5 -79.4(2) no
C1 C11 C4 C9 167.0(1) no
C1 C11 C10 C7 126.0(2) no
C2 C1 C11 C4 -27.5(2) no
C2 C1 C11 C10 -151.1(2) no
C2 C3 C4 C5 76.5(2) no
C2 C3 C4 C9 -158.9(2) no
C2 C3 C4 C11 -40.0(2) no
C3 C2 C1 C11 3.1(2) no
C3 C4 C5 C6 -169.3(2) no
C3 C4 C9 C8 171.4(2) no
C3 C4 C11 C10 169.4(1) no
C4 C5 C6 C7 1.6(2) no
C4 C9 O3 C12 133.0(1) no
C4 C9 C8 C7 5.2(2) no
C4 C11 C10 C7 7.6(2) no
C5 C4 C9 C8 -59.7(2) no
C5 C4 C11 C10 48.6(2) no
C5 C6 C7 C8 -58.7(2) no
C5 C6 C7 C10 58.8(2) no
C6 C5 C4 C9 59.4(2) no
C6 C5 C4 C11 -56.0(2) no
C6 C7 C8 C9 52.0(2) no
C6 C7 C10 C11 -60.4(2) no
C7 C8 O2 C12 -145.1(1) no
C8 O2 C12 C13 -81.8(2) no
C8 O2 C12 C14 152.8(1) no
C8 C7 C10 C11 54.6(2) no
C8 C9 O3 C12 15.5(2) no
C8 C9 C4 C11 55.6(2) no
C9 O3 C12 C13 86.8(2) no
C9 O3 C12 C14 -148.3(1) no
C9 C4 C11 C10 -65.0(2) no
C9 C8 O2 C12 -26.4(2) no
C9 C8 C7 C10 -63.3(2) no
